data_1552413
loop_
_publ_author_name
'Lawrence, Samuel R.'
'Ohlin, C. Andr\'e'
'Cordes, David Bradford'
'Slawin, Alexandra'
'Stasch, Andreas'

_publ_section_title
;
 Hydrocarbon-soluble, hexaanionic fulleride complexes of magnesium
;
_journal_name_full 'Chemical Science'
_journal_paper_doi 10.1039/C9SC03857D
_journal_year 2019
_chemical_formula_moiety 'C110 H66 Mg2 N4'
_chemical_formula_sum 'C110 H66 Mg2 N4'
_chemical_formula_weight 1492.37
_chemical_properties_physical Air-sensitive
_space_group_crystal_system monoclinic
_space_group_IT_number 14
_space_group_name_Hall '-P 2yn'
_space_group_name_H-M_alt 'P 1 21/n 1'
_symmetry_space_group_name_Hall '-P 2yn'
_symmetry_space_group_name_H-M 'P 1 21/n 1'
_atom_sites_solution_hydrogens geom
_atom_sites_solution_primary direct
_atom_sites_solution_secondary difmap
_audit_creation_date 2019-01-17
_audit_creation_method 'by CrystalStructure 4.3'
_audit_update_record
;
2019-05-08 deposited with the CCDC.    2019-10-07 downloaded from the CCDC.
;
_cell_angle_alpha 90.0000
_cell_angle_beta 98.745(3)
_cell_angle_gamma 90.0000
_cell_formula_units_Z 4
_cell_length_a 15.8575(5)
_cell_length_b 20.1901(4)
_cell_length_c 25.5394(8)
_cell_measurement_reflns_used 17600
_cell_measurement_temperature 173
_cell_measurement_theta_max 67.71
_cell_measurement_theta_min 2.79
_cell_volume 8081.8(4)
_computing_cell_refinement 'CrysAlisPro 1.171.38.46 (Rigaku OD, 2015)'
_computing_data_collection 'CrysAlisPro 1.171.38.46 (Rigaku OD, 2015)'
_computing_data_reduction 'CrysAlisPro 1.171.38.46 (Rigaku OD, 2015)'
_computing_molecular_graphics 'CrystalStructure 4.3'
_computing_publication_material 'CrystalStructure 4.3 (Rigaku, 2018)'
_computing_structure_refinement 'SHELXL Version 2018/3 (Sheldrick, 2008)'
_computing_structure_solution 'Superflip (Palatinus, et al., 2007)'
_diffrn_ambient_temperature 173
_diffrn_detector_area_resol_mean 5.811
_diffrn_measured_fraction_theta_full 0.997
_diffrn_measured_fraction_theta_max 0.990
_diffrn_measurement_device_type 'Rigaku XtaLAB P100'
_diffrn_measurement_method \w
_diffrn_radiation_type 'Cu K\a'
_diffrn_radiation_wavelength 1.54184
_diffrn_reflns_av_R_equivalents 0.0576
_diffrn_reflns_av_unetI/netI 0.0389
_diffrn_reflns_Laue_measured_fraction_full 0.997
_diffrn_reflns_Laue_measured_fraction_max 0.990
_diffrn_reflns_limit_h_max 18
_diffrn_reflns_limit_h_min -19
_diffrn_reflns_limit_k_max 17
_diffrn_reflns_limit_k_min -24
_diffrn_reflns_limit_l_max 30
_diffrn_reflns_limit_l_min -30
_diffrn_reflns_number 84228
_diffrn_reflns_point_group_measured_fraction_full 0.997
_diffrn_reflns_point_group_measured_fraction_max 0.990
_diffrn_reflns_theta_full 67.684
_diffrn_reflns_theta_max 68.314
_diffrn_reflns_theta_min 2.803
_diffrn_standards_number 0
_exptl_absorpt_coefficient_mu 0.686
_exptl_absorpt_correction_T_max 0.973
_exptl_absorpt_correction_T_min 0.761
_exptl_absorpt_correction_type multi-scan
_exptl_absorpt_process_details
;
CrysAlisPro 1.171.38.46 (Rigaku Oxford Diffraction, 2015)
Empirical absorption correction using spherical harmonics,
 implemented in SCALE3 ABSPACK scaling algorithm.
;
_exptl_crystal_colour orange
_exptl_crystal_density_diffrn 1.226
_exptl_crystal_density_method 'not measured'
_exptl_crystal_description prism
_exptl_crystal_F_000 3112.00
_exptl_crystal_recrystallization_method 'Re-crystallisation from solvent: Benzene'
_exptl_crystal_size_max 0.260
_exptl_crystal_size_mid 0.110
_exptl_crystal_size_min 0.040
_refine_diff_density_max 0.737
_refine_diff_density_min -0.380
_refine_ls_extinction_method none
_refine_ls_goodness_of_fit_ref 1.027
_refine_ls_hydrogen_treatment constr
_refine_ls_number_parameters 1071
_refine_ls_number_reflns 14677
_refine_ls_number_restraints 110
_refine_ls_R_factor_all 0.1385
_refine_ls_R_factor_gt 0.1192
_refine_ls_shift/su_max 0.000
_refine_ls_structure_factor_coef Fsqd
_refine_ls_weighting_details 'w = 1/[\s^2^(Fo^2^)+(0.1506P)^2^+15.2572P] where P=(Fo^2^+2Fc^2^)/3'
_refine_ls_weighting_scheme calc
_refine_ls_wR_factor_gt 0.3310
_refine_ls_wR_factor_ref 0.3459
_reflns_Friedel_coverage 0.000
_reflns_number_gt 11041
_reflns_number_total 14677
_reflns_threshold_expression F^2^>2.0\s(F^2^)
_cod_data_source_file c9sc03857d2.cif
_cod_data_source_block 3b'
_cod_database_code 1552413

loop_
_space_group_symop_id
_space_group_symop_operation_xyz
1 +X,+Y,+Z
2 1/2-X,1/2+Y,1/2-Z
3 -X,-Y,-Z
4 -1/2+X,-1/2-Y,-1/2+Z

loop_
_atom_site_label
_atom_site_type_symbol
_atom_site_fract_x
_atom_site_fract_y
_atom_site_fract_z
_atom_site_U_iso_or_equiv
_atom_site_adp_type
_atom_site_occupancy
_atom_site_site_symmetry_order
_atom_site_calc_flag
_atom_site_refinement_flags_posn
_atom_site_refinement_flags_adp
_atom_site_refinement_flags_occupancy
_atom_site_disorder_assembly
_atom_site_disorder_group
Mg1 Mg 0.54378(16) 0.25783(12) 0.88585(11) 0.0884(7) Uani 1 1 d . . . . .
Mg2 Mg 0.10132(15) 0.24955(9) 0.93101(9) 0.0743(6) Uani 1 1 d . . . . .
N1 N 0.5941(4) 0.3314(3) 0.9299(2) 0.0846(16) Uani 1 1 d . . . . .
N2 N 0.6351(4) 0.1933(3) 0.9093(3) 0.0853(16) Uani 1 1 d . . . . .
N3 N 0.0348(3) 0.3210(2) 0.9580(2) 0.0674(13) Uani 1 1 d . . . . .
N4 N 0.0749(3) 0.1790(2) 0.97807(18) 0.0649(12) Uani 1 1 d . . . . .
C1 C 0.7024(5) 0.3889(4) 0.9906(3) 0.095(2) Uani 1 1 d . . . . .
H1A H 0.660118 0.403215 1.012513 0.114 Uiso 1 1 calc R U . . .
H1B H 0.712162 0.424658 0.966249 0.114 Uiso 1 1 calc R U . . .
H1C H 0.756094 0.378206 1.013420 0.114 Uiso 1 1 calc R U . . .
C2 C 0.6699(4) 0.3284(4) 0.9592(3) 0.0815(19) Uani 1 1 d . . . . .
C3 C 0.7201(4) 0.2712(4) 0.9640(3) 0.082(2) Uani 1 1 d . . . . .
H3 H 0.773499 0.275827 0.986333 0.099 Uiso 1 1 calc R U . . .
C4 C 0.7055(4) 0.2091(4) 0.9420(3) 0.0813(19) Uani 1 1 d . . . . .
C5 C 0.7736(5) 0.1569(4) 0.9582(4) 0.109(3) Uani 1 1 d . . . . .
H5A H 0.828394 0.172577 0.949741 0.131 Uiso 1 1 calc R U . . .
H5B H 0.757573 0.115707 0.939021 0.131 Uiso 1 1 calc R U . . .
H5C H 0.778564 0.148901 0.996427 0.131 Uiso 1 1 calc R U . . .
C6 C 0.5422(5) 0.3907(3) 0.9279(4) 0.092(2) Uani 1 1 d . . . . .
C7 C 0.4830(5) 0.3947(3) 0.9626(3) 0.089(2) Uani 1 1 d . . . . .
C8 C 0.4264(6) 0.4487(3) 0.9571(4) 0.112(3) Uani 1 1 d . . . . .
H8 H 0.385733 0.452963 0.980686 0.134 Uiso 1 1 calc R U . . .
C9 C 0.4288(8) 0.4942(4) 0.9192(5) 0.133(4) Uani 1 1 d . . . . .
H9 H 0.389732 0.530202 0.916261 0.160 Uiso 1 1 calc R U . . .
C10 C 0.4862(9) 0.4898(4) 0.8850(5) 0.140(4) Uani 1 1 d . . . . .
H10 H 0.485905 0.522568 0.858305 0.169 Uiso 1 1 calc R U . . .
C11 C 0.5463(7) 0.4377(4) 0.8880(4) 0.121(3) Uani 1 1 d . . . . .
C12 C 0.4779(5) 0.3430(4) 1.0053(4) 0.106(3) Uani 1 1 d D . . . .
H12A H 0.471063 0.299235 0.987703 0.128 Uiso 1 1 calc R U . . .
H12B H 0.533632 0.342541 1.028782 0.128 Uiso 1 1 calc R U . . .
C13 C 0.4118(7) 0.3488(7) 1.0388(5) 0.177(6) Uani 1 1 d D . . . .
H13A H 0.355785 0.341980 1.017441 0.212 Uiso 1 1 calc R U . . .
H13B H 0.414151 0.393048 1.054788 0.212 Uiso 1 1 calc R U . . .
H13C H 0.421126 0.315308 1.066898 0.212 Uiso 1 1 calc R U . . .
C14 C 0.6105(10) 0.4276(7) 0.8484(6) 0.179(6) Uani 1 1 d D . . . .
H14A H 0.668814 0.425255 0.868754 0.214 Uiso 1 1 calc R U . . .
H14B H 0.598416 0.384434 0.830453 0.214 Uiso 1 1 calc R U . . .
C15 C 0.6090(14) 0.4800(11) 0.8073(9) 0.313(15) Uani 1 1 d D . . . .
H15A H 0.636290 0.520165 0.823458 0.376 Uiso 1 1 calc R U . . .
H15B H 0.549739 0.489839 0.792256 0.376 Uiso 1 1 calc R U . . .
H15C H 0.639907 0.464515 0.779235 0.376 Uiso 1 1 calc R U . . .
C16 C 0.6197(5) 0.1278(4) 0.8899(4) 0.105(2) Uani 1 1 d . . . . .
C17 C 0.5797(7) 0.0811(5) 0.9215(6) 0.145(4) Uani 1 1 d D . . . .
C18 C 0.5577(11) 0.0232(7) 0.8944(9) 0.202(7) Uani 1 1 d . . . . .
H18 H 0.534500 -0.010478 0.913931 0.242 Uiso 1 1 calc R U . . .
C19 C 0.5649(14) 0.0074(8) 0.8427(10) 0.227(9) Uani 1 1 d . . . . .
H19 H 0.543042 -0.032966 0.826985 0.272 Uiso 1 1 calc R U . . .
C20 C 0.6065(8) 0.0542(7) 0.8143(7) 0.169(5) Uani 1 1 d . . . . .
H20 H 0.617380 0.044116 0.779642 0.203 Uiso 1 1 calc R U . . .
C21 C 0.6319(6) 0.1158(5) 0.8374(5) 0.121(3) Uani 1 1 d D . . . .
C22 C 0.5701(7) 0.0967(7) 0.9813(6) 0.153(5) Uani 1 1 d D . . . .
H22A H 0.582236 0.056748 1.003680 0.183 Uiso 1 1 calc R U . . .
H22B H 0.609507 0.132511 0.995745 0.183 Uiso 1 1 calc R U . . .
C23 C 0.4820(8) 0.1172(7) 0.9792(7) 0.203(8) Uani 1 1 d D . . . .
H23A H 0.444826 0.086907 0.956156 0.244 Uiso 1 1 calc R U . . .
H23B H 0.475005 0.162251 0.964982 0.244 Uiso 1 1 calc R U . . .
H23C H 0.466658 0.116136 1.014900 0.244 Uiso 1 1 calc R U . . .
C24 C 0.6724(7) 0.1659(6) 0.8044(5) 0.139(3) Uani 1 1 d D . . . .
H24A H 0.649151 0.159033 0.766620 0.166 Uiso 1 1 calc R U . . .
H24B H 0.656010 0.210958 0.814312 0.166 Uiso 1 1 calc R U . . .
C25 C 0.7658(9) 0.1620(10) 0.8108(9) 0.259(11) Uani 1 1 d . . . . .
H25A H 0.782597 0.128183 0.786851 0.311 Uiso 1 1 calc R U . . .
H25B H 0.788281 0.150097 0.847506 0.311 Uiso 1 1 calc R U . . .
H25C H 0.788956 0.205005 0.802380 0.311 Uiso 1 1 calc R U . . .
C31 C -0.0527(4) 0.3686(3) 1.0196(3) 0.0779(18) Uani 1 1 d . . . . .
H31A H -0.097588 0.384180 0.991647 0.093 Uiso 1 1 calc R U . . .
H31B H -0.012289 0.404638 1.030109 0.093 Uiso 1 1 calc R U . . .
H31C H -0.078404 0.354334 1.050301 0.093 Uiso 1 1 calc R U . . .
C32 C -0.0062(4) 0.3108(3) 0.9991(2) 0.0589(13) Uani 1 1 d . . . . .
C33 C -0.0092(4) 0.2510(3) 1.0245(2) 0.0674(15) Uani 1 1 d . . . . .
H33 H -0.041269 0.251644 1.053051 0.081 Uiso 1 1 calc R U . . .
C34 C 0.0263(4) 0.1896(3) 1.0158(2) 0.0669(15) Uani 1 1 d . . . . .
C35 C 0.0084(5) 0.1319(4) 1.0507(3) 0.091(2) Uani 1 1 d . . . . .
H35A H 0.060965 0.119536 1.073982 0.109 Uiso 1 1 calc R U . . .
H35B H -0.012459 0.094068 1.028440 0.109 Uiso 1 1 calc R U . . .
H35C H -0.034978 0.145008 1.072290 0.109 Uiso 1 1 calc R U . . .
C36 C 0.0277(4) 0.3831(3) 0.9290(3) 0.0710(17) Uani 1 1 d . . . . .
C37 C -0.0412(5) 0.3926(3) 0.8911(3) 0.083(2) Uani 1 1 d . . . . .
C38 C -0.0423(6) 0.4506(4) 0.8596(4) 0.117(3) Uani 1 1 d . . . . .
H38 H -0.089982 0.459441 0.833271 0.140 Uiso 1 1 calc R U . . .
C39 C 0.0237(8) 0.4932(4) 0.8668(5) 0.112(3) Uani 1 1 d . . . . .
H39 H 0.022256 0.531246 0.844846 0.135 Uiso 1 1 calc R U . . .
C40 C 0.0908(7) 0.4834(3) 0.9038(5) 0.115(4) Uani 1 1 d . . . . .
H40 H 0.135635 0.515072 0.908067 0.138 Uiso 1 1 calc R U . . .
C41 C 0.0972(5) 0.4273(3) 0.9370(4) 0.091(2) Uani 1 1 d . . . . .
C42 C -0.1125(6) 0.3424(5) 0.8794(4) 0.123(3) Uani 1 1 d . . . . .
H42A H -0.086964 0.297527 0.882066 0.147 Uiso 0.59(4) 1 calc R U P A 1
H42B H -0.149376 0.346026 0.907281 0.147 Uiso 0.59(4) 1 calc R U P A 1
H42C H -0.098087 0.312988 0.851055 0.147 Uiso 0.41(4) 1 calc R U P A 2
H42D H -0.111405 0.314690 0.911521 0.147 Uiso 0.41(4) 1 calc R U P A 2
C43 C -0.1630(19) 0.3481(14) 0.8308(13) 0.157(11) Uani 0.59(4) 1 d . U P A 1
H43A H -0.206940 0.313582 0.827202 0.236 Uiso 0.59(4) 1 calc R U P A 1
H43B H -0.190396 0.391792 0.827994 0.236 Uiso 0.59(4) 1 calc R U P A 1
H43C H -0.127810 0.343158 0.802709 0.236 Uiso 0.59(4) 1 calc R U P A 1
C43A C -0.2009(16) 0.3647(18) 0.8635(16) 0.134(13) Uani 0.41(4) 1 d . U P A 2
H43D H -0.238570 0.326082 0.857570 0.201 Uiso 0.41(4) 1 calc R U P A 2
H43E H -0.218174 0.392266 0.891624 0.201 Uiso 0.41(4) 1 calc R U P A 2
H43F H -0.204775 0.390554 0.830784 0.201 Uiso 0.41(4) 1 calc R U P A 2
C44 C 0.1743(6) 0.4153(4) 0.9785(5) 0.123(4) Uani 1 1 d D . . . .
H44A H 0.179468 0.366923 0.984447 0.148 Uiso 1 1 calc R U . . .
H44B H 0.225386 0.429677 0.963587 0.148 Uiso 1 1 calc R U . . .
C45 C 0.1771(8) 0.4474(8) 1.0306(6) 0.206(8) Uani 1 1 d D . . . .
H45A H 0.134731 0.426798 1.049719 0.247 Uiso 1 1 calc R U . . .
H45B H 0.164230 0.494663 1.025664 0.247 Uiso 1 1 calc R U . . .
H45C H 0.234097 0.442056 1.051193 0.247 Uiso 1 1 calc R U . . .
C46 C 0.1120(4) 0.1147(3) 0.9705(2) 0.0645(15) Uani 1 1 d . . . . .
C47 C 0.0723(5) 0.0718(3) 0.9317(2) 0.0689(16) Uani 1 1 d . . . . .
C48 C 0.1168(5) 0.0151(3) 0.9206(3) 0.0796(19) Uani 1 1 d . . . . .
H48 H 0.091675 -0.014206 0.893554 0.096 Uiso 1 1 calc R U . . .
C49 C 0.1953(6) 0.0008(3) 0.9477(3) 0.092(2) Uani 1 1 d . . . . .
H49 H 0.223930 -0.038238 0.939281 0.111 Uiso 1 1 calc R U . . .
C50 C 0.2349(5) 0.0427(3) 0.9880(3) 0.093(2) Uani 1 1 d . . . . .
H50 H 0.288809 0.031728 1.007712 0.111 Uiso 1 1 calc R U . . .
C51 C 0.1926(5) 0.1014(3) 0.9985(3) 0.0780(18) Uani 1 1 d . . . . .
C52 C -0.0147(6) 0.0866(4) 0.9016(3) 0.091(2) Uani 1 1 d . . . . .
H52A H -0.056373 0.086790 0.926797 0.109 Uiso 0.59(4) 1 calc R U P A 1
H52B H -0.013962 0.131609 0.886310 0.109 Uiso 0.59(4) 1 calc R U P A 1
H52C H -0.012026 0.083589 0.863181 0.109 Uiso 0.41(4) 1 calc R U P A 2
H52D H -0.030043 0.132739 0.909246 0.109 Uiso 0.41(4) 1 calc R U P A 2
C53 C -0.0450(12) 0.0387(8) 0.8577(7) 0.140(7) Uani 0.664(17) 1 d . U P B 1
H53A H -0.101830 0.051803 0.840193 0.210 Uiso 0.664(17) 1 calc R U P B 1
H53B H -0.005172 0.038935 0.831869 0.210 Uiso 0.664(17) 1 calc R U P B 1
H53C H -0.047660 -0.005966 0.872430 0.210 Uiso 0.664(17) 1 calc R U P B 1
C53A C -0.0869(15) 0.0395(12) 0.9148(9) 0.089(8) Uiso 0.336(17) 1 d . U P B 2
H53D H -0.141357 0.052321 0.893673 0.134 Uiso 0.336(17) 1 calc R U P B 2
H53E H -0.073350 -0.006263 0.906393 0.134 Uiso 0.336(17) 1 calc R U P B 2
H53F H -0.091396 0.042967 0.952535 0.134 Uiso 0.336(17) 1 calc R U P B 2
C54 C 0.2368(6) 0.1479(4) 1.0410(4) 0.103(2) Uani 1 1 d D . . . .
H54A H 0.194584 0.166016 1.062005 0.124 Uiso 1 1 calc R U . . .
H54B H 0.280373 0.123142 1.065259 0.124 Uiso 1 1 calc R U . . .
C55 C 0.2763(11) 0.2006(7) 1.0168(6) 0.193(7) Uani 1 1 d D . . . .
H55A H 0.283686 0.187774 0.980796 0.232 Uiso 1 1 calc R U . . .
H55B H 0.332226 0.210066 1.037613 0.232 Uiso 1 1 calc R U . . .
H55C H 0.240361 0.240181 1.015474 0.232 Uiso 1 1 calc R U . . .
C61 C 0.4096(4) 0.2255(3) 0.8421(2) 0.0640(14) Uani 1 1 d . . . . .
C62 C 0.3363(5) 0.2289(3) 0.8678(2) 0.0725(17) Uani 1 1 d . . . . .
C63 C 0.2878(5) 0.1676(3) 0.8572(2) 0.0772(19) Uani 1 1 d . . . . .
C64 C 0.3302(4) 0.1286(3) 0.8236(2) 0.0682(16) Uani 1 1 d . . . . .
C65 C 0.4028(4) 0.1645(3) 0.8126(2) 0.0642(14) Uani 1 1 d . . . . .
C66 C 0.4393(4) 0.2853(3) 0.8183(3) 0.0722(16) Uani 1 1 d . . . . .
C67 C 0.4600(4) 0.2805(3) 0.7656(3) 0.0752(17) Uani 1 1 d . . . . .
C68 C 0.4571(4) 0.2210(4) 0.7381(3) 0.0795(19) Uani 1 1 d . . . . .
C69 C 0.4275(4) 0.1608(3) 0.7626(3) 0.0719(16) Uani 1 1 d . . . . .
C70 C 0.3785(5) 0.1218(3) 0.7219(3) 0.0783(19) Uani 1 1 d . . . . .
C71 C 0.3073(5) 0.0864(3) 0.7313(3) 0.0789(19) Uani 1 1 d . . . . .
C72 C 0.2832(5) 0.0893(3) 0.7827(3) 0.0726(17) Uani 1 1 d . . . . .
C73 C 0.1906(6) 0.0915(3) 0.7769(4) 0.099(3) Uani 1 1 d . . . . .
C74 C 0.1504(5) 0.1309(4) 0.8099(3) 0.086(2) Uani 1 1 d . . . . .
C75 C 0.1985(6) 0.1694(4) 0.8507(3) 0.086(2) Uani 1 1 d . . . . .
C76 C 0.1530(6) 0.2294(4) 0.8571(3) 0.093(3) Uani 1 1 d . . . . .
C77 C 0.2001(6) 0.2892(4) 0.8673(2) 0.085(2) Uani 1 1 d . . . . .
C78 C 0.2923(5) 0.2893(3) 0.8731(2) 0.0782(19) Uani 1 1 d . . . . .
C79 C 0.3205(5) 0.3486(3) 0.8484(2) 0.0713(17) Uani 1 1 d . . . . .
C80 C 0.3903(5) 0.3464(3) 0.8214(3) 0.0737(18) Uani 1 1 d . . . . .
C81 C 0.4306(4) 0.3416(4) 0.7374(3) 0.0793(19) Uani 1 1 d . . . . .
C82 C 0.4005(4) 0.3384(4) 0.6839(3) 0.085(2) Uani 1 1 d . . . . .
C83 C 0.3967(5) 0.2770(4) 0.6547(3) 0.082(2) Uani 1 1 d . . . . .
C84 C 0.4241(4) 0.2192(4) 0.6826(3) 0.0806(19) Uani 1 1 d D . . . .
C85 C 0.3753(5) 0.1567(3) 0.6711(3) 0.082(2) Uani 1 1 d D . . . .
C86 C 0.3056(6) 0.1576(4) 0.6347(3) 0.090(2) Uani 1 1 d . . . . .
C87 C 0.2297(6) 0.1218(3) 0.6453(3) 0.092(2) Uani 1 1 d . . . . .
C88 C 0.2316(6) 0.0866(3) 0.6921(3) 0.091(2) Uani 1 1 d . . . . .
C89 C 0.1590(6) 0.0905(3) 0.7201(4) 0.094(2) Uani 1 1 d . . . . .
C90 C 0.0890(6) 0.1263(3) 0.6990(4) 0.099(3) Uani 1 1 d . . . . .
C91 C 0.0443(5) 0.1671(4) 0.7349(5) 0.112(3) Uani 1 1 d . . . . .
C92 C 0.0761(6) 0.1687(4) 0.7883(5) 0.104(3) Uani 1 1 d . . . . .
C93 C 0.0790(5) 0.2307(4) 0.8170(4) 0.096(2) Uani 1 1 d . . . . .
C94 C 0.0503(5) 0.2887(4) 0.7895(4) 0.092(2) Uani 1 1 d . . . . .
C95 C 0.0994(5) 0.3488(4) 0.8009(3) 0.088(2) Uani 1 1 d . . . . .
C96 C 0.1713(6) 0.3500(3) 0.8377(3) 0.083(2) Uani 1 1 d . . . . .
C97 C 0.2461(5) 0.3862(3) 0.8269(2) 0.079(2) Uani 1 1 d . . . . .
C98 C 0.2437(5) 0.4215(3) 0.7790(3) 0.0738(17) Uani 1 1 d . . . . .
C99 C 0.3162(5) 0.4187(3) 0.7523(3) 0.0750(19) Uani 1 1 d . . . . .
C100 C 0.3877(5) 0.3815(3) 0.7716(3) 0.0782(19) Uani 1 1 d . . . . .
C101 C 0.2856(5) 0.4162(3) 0.6954(3) 0.0732(17) Uani 1 1 d . . . . .
C102 C 0.3269(5) 0.3775(3) 0.6621(3) 0.081(2) Uani 1 1 d . . . . .
C103 C 0.2759(5) 0.3379(3) 0.6203(2) 0.0784(18) Uani 1 1 d . . . . .
C104 C 0.3221(5) 0.2768(4) 0.6166(2) 0.0807(19) Uani 1 1 d . . . . .
C105 C 0.2736(6) 0.2179(4) 0.6064(2) 0.087(2) Uani 1 1 d . . . . .
C106 C 0.1847(6) 0.2195(3) 0.6001(3) 0.085(2) Uani 1 1 d . . . . .
C107 C 0.1548(7) 0.1602(3) 0.6240(3) 0.096(3) Uani 1 1 d . . . . .
C108 C 0.0855(6) 0.1633(4) 0.6510(4) 0.103(3) Uani 1 1 d . . . . .
C109 C 0.0401(5) 0.2247(4) 0.6547(4) 0.097(3) Uani 1 1 d . . . . .
C110 C 0.0150(4) 0.2284(4) 0.7059(4) 0.099(3) Uani 1 1 d . . . . .
C111 C 0.0194(4) 0.2879(4) 0.7347(4) 0.091(2) Uani 1 1 d . . . . .
C112 C 0.0496(4) 0.3474(3) 0.7097(3) 0.0792(18) Uani 1 1 d . . . . .
C113 C 0.0978(5) 0.3864(3) 0.7511(3) 0.0781(18) Uani 1 1 d . . . . .
C114 C 0.1694(5) 0.4213(3) 0.7409(3) 0.0737(17) Uani 1 1 d . . . . .
C115 C 0.1940(4) 0.4185(2) 0.6887(2) 0.0694(16) Uani 1 1 d . . . . .
C116 C 0.1462(4) 0.3803(3) 0.6491(3) 0.0708(16) Uani 1 1 d . . . . .
C117 C 0.1889(5) 0.3398(3) 0.6138(2) 0.0714(16) Uani 1 1 d . . . . .
C118 C 0.1399(5) 0.2793(3) 0.6043(2) 0.0761(18) Uani 1 1 d . . . . .
C119 C 0.0687(5) 0.2810(3) 0.6309(3) 0.0823(19) Uani 1 1 d . . . . .
C120 C 0.0714(4) 0.3443(3) 0.6611(3) 0.0742(17) Uani 1 1 d . . . . .

loop_
_atom_site_aniso_label
_atom_site_aniso_U_11
_atom_site_aniso_U_22
_atom_site_aniso_U_33
_atom_site_aniso_U_23
_atom_site_aniso_U_13
_atom_site_aniso_U_12
Mg1 0.0762(14) 0.0765(14) 0.1015(17) 0.0079(12) -0.0218(12) 0.0138(11)
Mg2 0.0987(15) 0.0530(10) 0.0843(13) 0.0036(9) 0.0565(12) 0.0115(10)
N1 0.089(4) 0.071(3) 0.084(4) 0.017(3) -0.019(3) 0.005(3)
N2 0.075(3) 0.075(4) 0.103(4) 0.026(3) 0.002(3) 0.010(3)
N3 0.075(3) 0.047(2) 0.089(3) -0.001(2) 0.039(3) 0.003(2)
N4 0.088(3) 0.057(3) 0.058(3) 0.004(2) 0.040(2) 0.018(2)
C1 0.083(5) 0.085(5) 0.106(5) 0.031(4) -0.018(4) -0.017(4)
C2 0.071(4) 0.090(5) 0.080(4) 0.036(4) 0.000(3) -0.003(4)
C3 0.060(4) 0.097(5) 0.087(4) 0.036(4) -0.004(3) -0.002(3)
C4 0.059(4) 0.094(5) 0.090(5) 0.032(4) 0.006(3) 0.007(3)
C5 0.071(4) 0.117(6) 0.133(7) 0.053(6) -0.007(4) 0.015(4)
C6 0.087(5) 0.050(3) 0.122(6) 0.017(3) -0.038(4) -0.001(3)
C7 0.083(4) 0.053(3) 0.112(5) 0.003(3) -0.040(3) 0.005(3)
C8 0.115(6) 0.056(4) 0.139(6) -0.011(4) -0.062(5) 0.019(4)
C9 0.156(9) 0.057(4) 0.157(9) 0.004(5) -0.070(6) 0.019(5)
C10 0.179(11) 0.059(4) 0.156(9) 0.034(6) -0.064(6) -0.003(5)
C11 0.129(7) 0.073(5) 0.139(7) 0.031(5) -0.047(5) -0.019(4)
C12 0.079(5) 0.074(5) 0.158(8) 0.031(5) -0.008(5) 0.012(4)
C13 0.102(8) 0.224(15) 0.204(13) 0.103(12) 0.019(8) 0.013(9)
C14 0.177(13) 0.173(13) 0.184(13) 0.089(11) 0.022(11) 0.011(10)
C15 0.23(2) 0.37(3) 0.34(3) 0.24(3) 0.051(19) 0.00(2)
C16 0.075(5) 0.077(5) 0.153(6) 0.023(5) -0.012(5) 0.002(4)
C17 0.112(7) 0.074(5) 0.250(13) 0.035(6) 0.032(8) 0.000(5)
C18 0.170(13) 0.085(7) 0.345(19) 0.015(9) 0.025(16) -0.029(8)
C19 0.202(17) 0.108(10) 0.36(2) -0.049(12) 0.003(16) -0.053(10)
C20 0.122(9) 0.132(8) 0.235(13) -0.043(8) -0.031(9) 0.007(7)
C21 0.094(6) 0.096(5) 0.158(7) -0.003(5) -0.025(5) 0.005(4)
C22 0.111(8) 0.146(10) 0.199(13) 0.051(9) 0.019(8) 0.005(7)
C23 0.122(10) 0.189(14) 0.29(2) 0.132(14) 0.018(11) 0.010(9)
C24 0.133(7) 0.148(8) 0.130(8) 0.007(7) 0.006(6) 0.033(7)
C25 0.126(8) 0.25(2) 0.38(3) 0.14(2) -0.015(13) 0.005(12)
C31 0.075(4) 0.061(3) 0.107(5) -0.012(3) 0.045(4) 0.006(3)
C32 0.059(3) 0.062(3) 0.061(3) -0.014(2) 0.027(2) 0.002(2)
C33 0.080(4) 0.064(3) 0.065(3) -0.011(3) 0.033(3) 0.013(3)
C34 0.080(4) 0.067(3) 0.061(3) 0.003(3) 0.035(3) 0.013(3)
C35 0.122(6) 0.084(4) 0.079(4) 0.022(4) 0.056(4) 0.030(4)
C36 0.079(4) 0.037(3) 0.108(5) -0.001(3) 0.050(4) 0.002(3)
C37 0.082(5) 0.066(4) 0.111(5) 0.018(4) 0.045(4) 0.002(3)
C38 0.115(7) 0.078(5) 0.171(9) 0.039(5) 0.065(6) 0.021(5)
C39 0.135(8) 0.066(5) 0.155(9) 0.030(5) 0.089(7) 0.003(5)
C40 0.126(7) 0.043(4) 0.202(11) -0.019(5) 0.104(8) -0.023(4)
C41 0.087(5) 0.050(3) 0.152(7) -0.018(4) 0.071(5) -0.008(3)
C42 0.098(6) 0.135(8) 0.129(8) 0.056(6) 0.000(6) -0.016(6)
C43 0.117(18) 0.19(2) 0.16(2) 0.007(18) 0.007(17) -0.016(16)
C43A 0.072(14) 0.19(3) 0.14(2) 0.08(2) 0.008(14) 0.027(15)
C44 0.097(6) 0.082(5) 0.195(11) -0.045(6) 0.035(7) -0.016(5)
C45 0.122(9) 0.211(15) 0.278(19) -0.136(14) 0.008(11) -0.026(10)
C46 0.088(4) 0.054(3) 0.059(3) 0.010(3) 0.037(3) 0.015(3)
C47 0.097(5) 0.051(3) 0.067(3) 0.005(3) 0.038(3) 0.001(3)
C48 0.106(5) 0.048(3) 0.092(5) -0.001(3) 0.037(4) 0.003(3)
C49 0.126(7) 0.052(3) 0.109(6) -0.002(4) 0.053(5) 0.015(4)
C50 0.103(5) 0.068(4) 0.110(6) 0.006(4) 0.027(4) 0.034(4)
C51 0.102(5) 0.064(4) 0.075(4) -0.006(3) 0.037(4) 0.015(3)
C52 0.113(6) 0.066(4) 0.098(5) 0.004(4) 0.027(5) -0.002(4)
C53 0.168(16) 0.105(10) 0.134(13) -0.004(9) -0.024(11) -0.030(10)
C54 0.102(6) 0.099(6) 0.106(6) -0.004(5) 0.007(5) 0.023(4)
C55 0.208(15) 0.197(13) 0.192(13) -0.042(10) 0.089(11) -0.080(12)
C61 0.076(4) 0.059(3) 0.056(3) 0.006(2) 0.007(3) 0.015(3)
C62 0.114(5) 0.060(3) 0.044(3) 0.004(2) 0.014(3) 0.024(3)
C63 0.120(6) 0.057(3) 0.065(3) 0.024(3) 0.047(4) 0.018(3)
C64 0.098(5) 0.047(3) 0.065(3) 0.017(3) 0.029(3) 0.020(3)
C65 0.076(4) 0.058(3) 0.060(3) 0.011(2) 0.013(3) 0.025(3)
C66 0.062(3) 0.071(4) 0.079(4) 0.008(3) -0.005(3) 0.003(3)
C67 0.055(3) 0.080(4) 0.091(5) 0.020(4) 0.011(3) -0.001(3)
C68 0.051(3) 0.096(5) 0.095(5) 0.024(4) 0.025(3) 0.023(3)
C69 0.070(4) 0.075(4) 0.075(4) 0.010(3) 0.024(3) 0.029(3)
C70 0.106(5) 0.061(4) 0.074(4) 0.004(3) 0.034(4) 0.039(4)
C71 0.120(6) 0.034(3) 0.083(4) 0.001(3) 0.015(4) 0.017(3)
C72 0.102(5) 0.033(3) 0.087(4) 0.015(3) 0.032(4) 0.009(3)
C73 0.113(6) 0.037(3) 0.152(8) 0.027(4) 0.037(6) -0.015(3)
C74 0.091(5) 0.068(4) 0.109(6) 0.032(4) 0.048(4) -0.009(4)
C75 0.112(6) 0.071(4) 0.089(5) 0.028(4) 0.057(4) 0.010(4)
C76 0.117(6) 0.087(5) 0.095(5) 0.031(4) 0.079(5) 0.030(5)
C77 0.121(6) 0.084(5) 0.058(3) 0.008(3) 0.046(4) 0.036(4)
C78 0.122(6) 0.064(4) 0.051(3) 0.000(3) 0.023(3) 0.029(4)
C79 0.097(5) 0.056(3) 0.055(3) -0.011(3) -0.005(3) 0.013(3)
C80 0.093(5) 0.047(3) 0.070(4) -0.002(3) -0.024(3) -0.014(3)
C81 0.057(3) 0.082(4) 0.099(5) 0.033(4) 0.010(3) -0.017(3)
C82 0.068(4) 0.098(5) 0.096(5) 0.038(4) 0.032(4) -0.010(4)
C83 0.088(5) 0.097(5) 0.071(4) 0.027(4) 0.050(4) 0.020(4)
C84 0.076(4) 0.095(5) 0.080(4) 0.015(4) 0.043(3) 0.025(4)
C85 0.105(5) 0.083(4) 0.067(4) 0.003(3) 0.041(4) 0.044(4)
C86 0.136(7) 0.074(4) 0.059(4) -0.016(3) 0.013(4) 0.042(5)
C87 0.141(7) 0.047(3) 0.083(5) -0.022(3) -0.001(5) 0.017(4)
C88 0.139(7) 0.036(3) 0.090(5) -0.012(3) -0.005(5) 0.002(4)
C89 0.117(6) 0.037(3) 0.121(6) 0.004(3) -0.004(5) -0.020(4)
C90 0.102(6) 0.048(3) 0.141(7) 0.015(4) -0.005(5) -0.030(4)
C91 0.067(4) 0.071(5) 0.193(11) 0.028(6) 0.008(6) -0.029(4)
C92 0.092(6) 0.087(6) 0.145(8) 0.027(5) 0.059(6) -0.017(5)
C93 0.078(5) 0.096(5) 0.130(7) 0.025(5) 0.069(5) 0.004(4)
C94 0.078(5) 0.090(5) 0.118(6) 0.012(5) 0.047(4) 0.024(4)
C95 0.100(5) 0.081(5) 0.094(5) 0.003(4) 0.047(4) 0.046(4)
C96 0.114(6) 0.066(4) 0.076(4) -0.001(3) 0.042(4) 0.034(4)
C97 0.124(6) 0.050(3) 0.060(3) -0.013(3) 0.002(4) 0.030(4)
C98 0.096(5) 0.037(3) 0.087(4) -0.011(3) 0.011(4) 0.006(3)
C99 0.092(5) 0.037(3) 0.085(4) 0.006(3) -0.021(4) -0.021(3)
C100 0.082(4) 0.059(3) 0.088(4) 0.013(3) -0.003(4) -0.030(3)
C101 0.089(4) 0.039(3) 0.087(4) 0.018(3) -0.001(4) -0.011(3)
C102 0.089(5) 0.075(4) 0.081(4) 0.039(4) 0.013(4) -0.020(4)
C103 0.113(6) 0.065(4) 0.058(3) 0.024(3) 0.014(3) 0.007(4)
C104 0.108(5) 0.086(5) 0.055(3) 0.016(3) 0.037(4) 0.015(4)
C105 0.136(7) 0.079(5) 0.050(3) 0.000(3) 0.020(4) 0.035(5)
C106 0.121(6) 0.068(4) 0.059(4) -0.016(3) -0.015(4) 0.011(4)
C107 0.135(7) 0.055(4) 0.088(5) -0.028(3) -0.018(5) 0.004(4)
C108 0.099(6) 0.065(4) 0.129(7) -0.018(4) -0.035(5) -0.017(4)
C109 0.077(5) 0.063(4) 0.138(7) -0.001(4) -0.029(5) -0.013(3)
C110 0.054(4) 0.092(5) 0.150(8) 0.017(5) 0.013(4) -0.012(4)
C111 0.052(4) 0.085(5) 0.139(7) 0.024(5) 0.023(4) 0.012(3)
C112 0.069(4) 0.067(4) 0.103(5) 0.007(4) 0.017(4) 0.022(3)
C113 0.083(4) 0.062(4) 0.090(4) 0.002(3) 0.015(4) 0.030(3)
C114 0.100(5) 0.039(3) 0.077(4) -0.009(3) -0.002(4) 0.017(3)
C115 0.090(4) 0.034(2) 0.076(4) 0.010(2) -0.012(3) 0.000(3)
C116 0.082(4) 0.051(3) 0.076(4) 0.016(3) -0.002(3) 0.013(3)
C117 0.088(4) 0.065(4) 0.055(3) 0.015(3) -0.010(3) 0.003(3)
C118 0.095(5) 0.061(4) 0.063(3) -0.003(3) -0.018(3) 0.007(3)
C119 0.073(4) 0.071(4) 0.094(5) -0.006(4) -0.016(4) 0.001(3)
C120 0.071(4) 0.055(3) 0.089(4) 0.004(3) -0.014(3) 0.014(3)

loop_
_atom_type_symbol
_atom_type_description
_atom_type_scat_dispersion_real
_atom_type_scat_dispersion_imag
_atom_type_scat_source
C C 0.0181 0.0091
;
International Tables for Crystallography
(Vol. C, Tables 4.2.6.8 and 6.1.1.4)
;
H H 0.0000 0.0000
;
International Tables for Crystallography
(Vol. C, Table 6.1.1.4)
;
Mg Mg 0.1719 0.1771
;
International Tables for Crystallography
(Vol. C, Tables 4.2.6.8 and 6.1.1.4)
;
N N 0.0311 0.0180
;
International Tables for Crystallography
(Vol. C, Tables 4.2.6.8 and 6.1.1.4)
;

loop_
_geom_angle_atom_site_label_1
_geom_angle_atom_site_label_2
_geom_angle_atom_site_label_3
_geom_angle
N1 Mg1 N2 96.3(3)
N1 Mg1 C66 116.0(2)
N2 Mg1 C66 144.0(3)
N1 Mg1 C61 138.4(3)
N2 Mg1 C61 122.2(3)
C66 Mg1 C61 36.9(2)
N4 Mg2 N3 98.2(2)
N4 Mg2 C76 122.3(2)
N3 Mg2 C76 136.2(3)
N4 Mg2 C77 146.3(2)
N3 Mg2 C77 114.0(2)
C76 Mg2 C77 33.8(3)
C2 N1 C6 121.4(6)
C2 N1 Mg1 123.4(5)
C6 N1 Mg1 115.3(4)
C4 N2 C16 121.9(6)
C4 N2 Mg1 122.7(5)
C16 N2 Mg1 115.4(5)
C32 N3 C36 121.7(5)
C32 N3 Mg2 120.8(4)
C36 N3 Mg2 117.3(4)
C34 N4 C46 121.9(5)
C34 N4 Mg2 121.9(4)
C46 N4 Mg2 116.2(3)
C2 C1 H1A 109.5
C2 C1 H1B 109.5
H1A C1 H1B 109.5
C2 C1 H1C 109.5
H1A C1 H1C 109.5
H1B C1 H1C 109.5
N1 C2 C3 123.0(7)
N1 C2 C1 118.4(7)
C3 C2 C1 118.6(6)
C4 C3 C2 131.1(6)
C4 C3 H3 114.5
C2 C3 H3 114.5
N2 C4 C3 123.3(6)
N2 C4 C5 119.9(7)
C3 C4 C5 116.7(7)
C4 C5 H5A 109.5
C4 C5 H5B 109.5
H5A C5 H5B 109.5
C4 C5 H5C 109.5
H5A C5 H5C 109.5
H5B C5 H5C 109.5
C7 C6 C11 122.3(8)
C7 C6 N1 117.5(7)
C11 C6 N1 119.7(9)
C6 C7 C8 117.8(8)
C6 C7 C12 122.2(6)
C8 C7 C12 120.0(9)
C9 C8 C7 121.0(11)
C9 C8 H8 119.5
C7 C8 H8 119.5
C8 C9 C10 121.0(10)
C8 C9 H9 119.5
C10 C9 H9 119.5
C9 C10 C11 121.8(10)
C9 C10 H10 119.1
C11 C10 H10 119.1
C6 C11 C10 115.9(12)
C6 C11 C14 119.4(9)
C10 C11 C14 124.5(10)
C13 C12 C7 119.3(8)
C13 C12 H12A 107.5
C7 C12 H12A 107.5
C13 C12 H12B 107.5
C7 C12 H12B 107.5
H12A C12 H12B 107.0
C12 C13 H13A 109.5
C12 C13 H13B 109.5
H13A C13 H13B 109.5
C12 C13 H13C 109.5
H13A C13 H13C 109.5
H13B C13 H13C 109.5
C15 C14 C11 115.0(14)
C15 C14 H14A 108.5
C11 C14 H14A 108.5
C15 C14 H14B 108.5
C11 C14 H14B 108.5
H14A C14 H14B 107.5
C14 C15 H15A 109.5
C14 C15 H15B 109.5
H15A C15 H15B 109.5
C14 C15 H15C 109.5
H15A C15 H15C 109.5
H15B C15 H15C 109.5
C21 C16 N2 116.9(8)
C21 C16 C17 123.8(10)
N2 C16 C17 118.5(10)
C18 C17 C16 111.8(15)
C18 C17 C22 126.7(13)
C16 C17 C22 121.4(10)
C17 C18 C19 128.8(17)
C17 C18 H18 115.6
C19 C18 H18 115.6
C18 C19 C20 116.6(15)
C18 C19 H19 121.7
C20 C19 H19 121.7
C21 C20 C19 120.2(16)
C21 C20 H20 119.9
C19 C20 H20 119.9
C16 C21 C20 118.6(12)
C16 C21 C24 123.0(9)
C20 C21 C24 118.3(13)
C23 C22 C17 104.6(12)
C23 C22 H22A 110.8
C17 C22 H22A 110.8
C23 C22 H22B 110.8
C17 C22 H22B 110.8
H22A C22 H22B 108.9
C22 C23 H23A 109.5
C22 C23 H23B 109.5
H23A C23 H23B 109.5
C22 C23 H23C 109.5
H23A C23 H23C 109.5
H23B C23 H23C 109.5
C25 C24 C21 114.1(11)
C25 C24 H24A 108.7
C21 C24 H24A 108.7
C25 C24 H24B 108.7
C21 C24 H24B 108.7
H24A C24 H24B 107.6
C24 C25 H25A 109.5
C24 C25 H25B 109.5
H25A C25 H25B 109.5
C24 C25 H25C 109.5
H25A C25 H25C 109.5
H25B C25 H25C 109.5
C32 C31 H31A 109.5
C32 C31 H31B 109.5
H31A C31 H31B 109.5
C32 C31 H31C 109.5
H31A C31 H31C 109.5
H31B C31 H31C 109.5
N3 C32 C33 124.3(5)
N3 C32 C31 118.3(5)
C33 C32 C31 117.4(5)
C32 C33 C34 131.5(5)
C32 C33 H33 114.3
C34 C33 H33 114.3
N4 C34 C33 123.2(5)
N4 C34 C35 118.7(5)
C33 C34 C35 118.2(5)
C34 C35 H35A 109.5
C34 C35 H35B 109.5
H35A C35 H35B 109.5
C34 C35 H35C 109.5
H35A C35 H35C 109.5
H35B C35 H35C 109.5
C37 C36 C41 122.7(6)
C37 C36 N3 118.5(6)
C41 C36 N3 118.4(7)
C36 C37 C38 117.4(7)
C36 C37 C42 122.7(6)
C38 C37 C42 119.8(8)
C39 C38 C37 120.5(10)
C39 C38 H38 119.8
C37 C38 H38 119.8
C40 C39 C38 121.7(8)
C40 C39 H39 119.1
C38 C39 H39 119.1
C39 C40 C41 121.7(8)
C39 C40 H40 119.2
C41 C40 H40 119.2
C36 C41 C40 116.0(9)
C36 C41 C44 122.1(7)
C40 C41 C44 121.8(8)
C43 C42 C37 115.8(14)
C43A C42 C37 120.1(16)
C43 C42 H42A 108.3
C37 C42 H42A 108.3
C43 C42 H42B 108.3
C37 C42 H42B 108.3
H42A C42 H42B 107.4
C43A C42 H42C 107.3
C37 C42 H42C 107.3
C43A C42 H42D 107.3
C37 C42 H42D 107.3
H42C C42 H42D 106.9
C42 C43 H43A 109.5
C42 C43 H43B 109.5
H43A C43 H43B 109.5
C42 C43 H43C 109.5
H43A C43 H43C 109.5
H43B C43 H43C 109.5
C42 C43A H43D 109.5
C42 C43A H43E 109.5
H43D C43A H43E 109.5
C42 C43A H43F 109.5
H43D C43A H43F 109.5
H43E C43A H43F 109.5
C45 C44 C41 118.2(9)
C45 C44 H44A 107.8
C41 C44 H44A 107.8
C45 C44 H44B 107.8
C41 C44 H44B 107.8
H44A C44 H44B 107.1
C44 C45 H45A 109.5
C44 C45 H45B 109.5
H45A C45 H45B 109.5
C44 C45 H45C 109.5
H45A C45 H45C 109.5
H45B C45 H45C 109.5
C47 C46 C51 121.8(5)
C47 C46 N4 120.3(6)
C51 C46 N4 117.5(6)
C46 C47 C48 117.8(7)
C46 C47 C52 121.3(6)
C48 C47 C52 120.8(6)
C49 C48 C47 121.5(7)
C49 C48 H48 119.2
C47 C48 H48 119.2
C48 C49 C50 121.1(6)
C48 C49 H49 119.4
C50 C49 H49 119.4
C49 C50 C51 118.3(8)
C49 C50 H50 120.8
C51 C50 H50 120.8
C46 C51 C50 119.4(7)
C46 C51 C54 122.4(6)
C50 C51 C54 118.2(7)
C53 C52 C47 114.7(9)
C47 C52 C53A 114.4(10)
C53 C52 H52A 108.6
C47 C52 H52A 108.6
C53 C52 H52B 108.6
C47 C52 H52B 108.6
H52A C52 H52B 107.6
C47 C52 H52C 108.7
C53A C52 H52C 108.7
C47 C52 H52D 108.7
C53A C52 H52D 108.7
H52C C52 H52D 107.6
C52 C53 H53A 109.5
C52 C53 H53B 109.5
H53A C53 H53B 109.5
C52 C53 H53C 109.5
H53A C53 H53C 109.5
H53B C53 H53C 109.5
C52 C53A H53D 109.5
C52 C53A H53E 109.5
H53D C53A H53E 109.5
C52 C53A H53F 109.5
H53D C53A H53F 109.5
H53E C53A H53F 109.5
C55 C54 C51 109.7(9)
C55 C54 H54A 109.7
C51 C54 H54A 109.7
C55 C54 H54B 109.7
C51 C54 H54B 109.7
H54A C54 H54B 108.2
C54 C55 H55A 109.5
C54 C55 H55B 109.5
H55A C55 H55B 109.5
C54 C55 H55C 109.5
H55A C55 H55C 109.5
H55B C55 H55C 109.5
C62 C61 C65 106.4(6)
C62 C61 C66 119.4(5)
C65 C61 C66 119.4(5)
C62 C61 Mg1 121.0(4)
C65 C61 Mg1 118.6(4)
C66 C61 Mg1 69.0(3)
C61 C62 C78 122.2(6)
C61 C62 C63 108.6(5)
C78 C62 C63 119.4(7)
C75 C63 C64 120.6(7)
C75 C63 C62 119.7(6)
C64 C63 C62 107.5(6)
C63 C64 C65 108.0(6)
C63 C64 C72 120.8(7)
C65 C64 C72 119.1(5)
C69 C65 C64 120.1(6)
C69 C65 C61 121.1(6)
C64 C65 C61 109.4(5)
C67 C66 C61 117.9(6)
C67 C66 C80 107.9(6)
C61 C66 C80 117.7(6)
C67 C66 Mg1 116.8(5)
C61 C66 Mg1 74.1(3)
C80 C66 Mg1 119.7(4)
C68 C67 C66 122.5(6)
C68 C67 C81 119.7(6)
C66 C67 C81 107.6(6)
C67 C68 C84 120.0(6)
C67 C68 C69 119.1(6)
C84 C68 C69 107.9(7)
C65 C69 C70 119.8(6)
C65 C69 C68 119.8(6)
C70 C69 C68 108.5(6)
C71 C70 C69 121.5(6)
C71 C70 C85 118.6(7)
C69 C70 C85 108.6(6)
C70 C71 C72 118.5(6)
C70 C71 C88 119.6(7)
C72 C71 C88 109.1(7)
C71 C72 C64 121.0(6)
C71 C72 C73 108.4(7)
C64 C72 C73 117.6(6)
C74 C73 C72 120.5(8)
C74 C73 C89 119.6(8)
C72 C73 C89 106.8(8)
C73 C74 C75 121.0(8)
C73 C74 C92 119.8(9)
C75 C74 C92 107.9(8)
C63 C75 C74 119.4(7)
C63 C75 C76 121.7(8)
C74 C75 C76 108.8(8)
C77 C76 C75 118.7(8)
C77 C76 C93 117.6(7)
C75 C76 C93 107.8(8)
C77 C76 Mg2 86.5(5)
C75 C76 Mg2 120.9(5)
C93 C76 Mg2 103.7(5)
C76 C77 C78 120.9(6)
C76 C77 C96 119.9(8)
C78 C77 C96 106.2(7)
C76 C77 Mg2 59.7(4)
C78 C77 Mg2 130.1(5)
C96 C77 Mg2 114.5(5)
C62 C78 C77 119.5(7)
C62 C78 C79 118.5(6)
C77 C78 C79 109.3(6)
C80 C79 C97 119.7(6)
C80 C79 C78 120.5(5)
C97 C79 C78 108.1(7)
C79 C80 C100 120.0(6)
C79 C80 C66 121.5(6)
C100 C80 C66 107.9(7)
C82 C81 C100 120.3(6)
C82 C81 C67 119.0(7)
C100 C81 C67 108.5(6)
C81 C82 C83 122.2(7)
C81 C82 C102 119.6(8)
C83 C82 C102 107.6(7)
C84 C83 C104 120.6(8)
C84 C83 C82 117.8(7)
C104 C83 C82 108.9(6)
C83 C84 C68 121.3(7)
C83 C84 C85 119.6(7)
C68 C84 C85 108.5(6)
C86 C85 C70 122.5(8)
C86 C85 C84 118.5(7)
C70 C85 C84 106.6(6)
C85 C86 C87 118.8(7)
C85 C86 C105 123.0(8)
C87 C86 C105 105.6(7)
C88 C87 C107 120.4(9)
C88 C87 C86 120.1(8)
C107 C87 C86 108.3(7)
C87 C88 C71 120.4(8)
C87 C88 C89 118.9(8)
C71 C88 C89 107.4(7)
C90 C89 C88 119.6(8)
C90 C89 C73 121.3(9)
C88 C89 C73 108.2(7)
C89 C90 C108 122.7(9)
C89 C90 C91 118.9(9)
C108 C90 C91 106.2(8)
C92 C91 C110 121.0(10)
C92 C91 C90 119.0(8)
C110 C91 C90 107.2(10)
C91 C92 C74 121.3(9)
C91 C92 C93 119.9(9)
C74 C92 C93 107.6(9)
C94 C93 C76 122.6(8)
C94 C93 C92 119.0(9)
C76 C93 C92 107.7(8)
C93 C94 C111 121.5(8)
C93 C94 C95 118.4(8)
C111 C94 C95 107.8(7)
C96 C95 C94 121.4(7)
C96 C95 C113 119.3(8)
C94 C95 C113 108.6(7)
C95 C96 C97 119.9(7)
C95 C96 C77 120.0(8)
C97 C96 C77 108.4(7)
C98 C97 C79 120.7(7)
C98 C97 C96 120.2(7)
C79 C97 C96 107.9(6)
C114 C98 C97 120.4(7)
C114 C98 C99 108.7(6)
C97 C98 C99 118.5(6)
C100 C99 C98 121.8(6)
C100 C99 C101 117.7(7)
C98 C99 C101 108.0(6)
C99 C100 C81 121.7(6)
C99 C100 C80 119.3(7)
C81 C100 C80 107.9(6)
C102 C101 C115 120.5(6)
C102 C101 C99 120.7(6)
C115 C101 C99 107.0(6)
C101 C102 C82 119.9(7)
C101 C102 C103 119.4(7)
C82 C102 C103 107.7(7)
C117 C103 C104 122.0(7)
C117 C103 C102 120.4(7)
C104 C103 C102 106.5(7)
C83 C104 C105 120.2(7)
C83 C104 C103 109.3(7)
C105 C104 C103 117.4(7)
C106 C105 C104 120.9(6)
C106 C105 C86 110.1(8)
C104 C105 C86 117.9(8)
C105 C106 C118 121.4(7)
C105 C106 C107 108.7(7)
C118 C106 C107 118.1(8)
C108 C107 C87 120.1(8)
C108 C107 C106 120.4(7)
C87 C107 C106 107.3(9)
C107 C108 C90 118.2(8)
C107 C108 C109 120.8(8)
C90 C108 C109 110.4(10)
C119 C109 C110 120.8(7)
C119 C109 C108 118.1(9)
C110 C109 C108 108.4(8)
C111 C110 C109 121.8(7)
C111 C110 C91 117.7(9)
C109 C110 C91 107.8(9)
C110 C111 C94 120.8(8)
C110 C111 C112 117.6(8)
C94 C111 C112 109.4(8)
C120 C112 C113 121.6(7)
C120 C112 C111 120.6(7)
C113 C112 C111 107.3(7)
C114 C113 C112 119.5(6)
C114 C113 C95 120.8(7)
C112 C113 C95 106.9(7)
C113 C114 C98 119.5(6)
C113 C114 C115 119.7(6)
C98 C114 C115 108.8(6)
C116 C115 C101 119.6(6)
C116 C115 C114 119.7(6)
C101 C115 C114 107.5(6)
C115 C116 C117 120.3(6)
C115 C116 C120 119.3(6)
C117 C116 C120 108.6(6)
C103 C117 C118 120.2(6)
C103 C117 C116 119.8(6)
C118 C117 C116 106.7(6)
C119 C118 C106 120.5(7)
C119 C118 C117 110.5(6)
C106 C118 C117 118.0(7)
C109 C119 C118 122.1(7)
C109 C119 C120 117.2(8)
C118 C119 C120 108.0(6)
C112 C120 C116 120.2(6)
C112 C120 C119 121.9(7)
C116 C120 C119 106.1(6)

loop_
_geom_bond_atom_site_label_1
_geom_bond_atom_site_label_2
_geom_bond_distance
Mg1 N1 1.957(6)
Mg1 N2 1.973(6)
Mg1 C66 2.272(6)
Mg1 C61 2.341(7)
Mg2 N4 1.950(5)
Mg2 N3 1.973(5)
Mg2 C76 2.206(6)
Mg2 C77 2.551(7)
N1 C2 1.317(8)
N1 C6 1.450(9)
N2 C4 1.327(9)
N2 C16 1.420(11)
N3 C32 1.333(7)
N3 C36 1.451(7)
N4 C34 1.340(7)
N4 C46 1.450(7)
C1 C2 1.508(10)
C1 H1A 0.9800
C1 H1B 0.9800
C1 H1C 0.9800
C2 C3 1.399(10)
C3 C4 1.379(11)
C3 H3 0.9500
C4 C5 1.520(9)
C5 H5A 0.9800
C5 H5B 0.9800
C5 H5C 0.9800
C6 C7 1.387(12)
C6 C11 1.402(12)
C7 C8 1.405(10)
C7 C12 1.522(11)
C8 C9 1.340(14)
C8 H8 0.9500
C9 C10 1.357(17)
C9 H9 0.9500
C10 C11 1.413(16)
C10 H10 0.9500
C11 C14 1.553(18)
C12 C13 1.455(12)
C12 H12A 0.9900
C12 H12B 0.9900
C13 H13A 0.9800
C13 H13B 0.9800
C13 H13C 0.9800
C14 C15 1.488(13)
C14 H14A 0.9900
C14 H14B 0.9900
C15 H15A 0.9800
C15 H15B 0.9800
C15 H15C 0.9800
C16 C21 1.405(14)
C16 C17 1.449(14)
C17 C18 1.38(2)
C17 C22 1.589(14)
C18 C19 1.38(3)
C18 H18 0.9500
C19 C20 1.41(2)
C19 H19 0.9500
C20 C21 1.408(15)
C20 H20 0.9500
C21 C24 1.518(13)
C22 C23 1.450(13)
C22 H22A 0.9900
C22 H22B 0.9900
C23 H23A 0.9800
C23 H23B 0.9800
C23 H23C 0.9800
C24 C25 1.467(17)
C24 H24A 0.9900
C24 H24B 0.9900
C25 H25A 0.9800
C25 H25B 0.9800
C25 H25C 0.9800
C31 C32 1.515(7)
C31 H31A 0.9800
C31 H31B 0.9800
C31 H31C 0.9800
C32 C33 1.375(8)
C33 C34 1.394(8)
C33 H33 0.9500
C34 C35 1.519(8)
C35 H35A 0.9800
C35 H35B 0.9800
C35 H35C 0.9800
C36 C37 1.358(10)
C36 C41 1.409(9)
C37 C38 1.419(10)
C37 C42 1.514(12)
C38 C39 1.346(14)
C38 H38 0.9500
C39 C40 1.325(14)
C39 H39 0.9500
C40 C41 1.410(12)
C40 H40 0.9500
C41 C44 1.511(13)
C42 C43 1.38(2)
C42 C43A 1.47(3)
C42 H42A 0.9900
C42 H42B 0.9900
C42 H42C 0.9900
C42 H42D 0.9900
C43 H43A 0.9800
C43 H43B 0.9800
C43 H43C 0.9800
C43A H43D 0.9800
C43A H43E 0.9800
C43A H43F 0.9800
C44 C45 1.475(13)
C44 H44A 0.9900
C44 H44B 0.9900
C45 H45A 0.9800
C45 H45B 0.9800
C45 H45C 0.9800
C46 C47 1.392(9)
C46 C51 1.393(10)
C47 C48 1.396(9)
C47 C52 1.504(11)
C48 C49 1.361(11)
C48 H48 0.9500
C49 C50 1.404(11)
C49 H49 0.9500
C50 C51 1.408(9)
C50 H50 0.9500
C51 C54 1.523(11)
C52 C53 1.503(16)
C52 C53A 1.56(2)
C52 H52A 0.9900
C52 H52B 0.9900
C52 H52C 0.9900
C52 H52D 0.9900
C53 H53A 0.9800
C53 H53B 0.9800
C53 H53C 0.9800
C53A H53D 0.9800
C53A H53E 0.9800
C53A H53F 0.9800
C54 C55 1.422(12)
C54 H54A 0.9900
C54 H54B 0.9900
C55 H55A 0.9800
C55 H55B 0.9800
C55 H55C 0.9800
C61 C62 1.419(9)
C61 C65 1.439(8)
C61 C66 1.463(9)
C62 C78 1.423(8)
C62 C63 1.459(10)
C63 C75 1.401(11)
C63 C64 1.410(8)
C64 C65 1.424(9)
C64 C72 1.427(9)
C65 C69 1.394(8)
C66 C67 1.437(10)
C66 C80 1.466(9)
C67 C68 1.388(10)
C67 C81 1.469(9)
C68 C84 1.435(10)
C68 C69 1.475(9)
C69 C70 1.436(10)
C70 C71 1.388(10)
C70 C85 1.470(9)
C71 C72 1.424(9)
C71 C88 1.440(11)
C72 C73 1.455(11)
C73 C74 1.382(11)
C73 C89 1.462(12)
C74 C75 1.424(11)
C74 C92 1.441(12)
C75 C76 1.431(10)
C76 C77 1.422(12)
C76 C93 1.437(12)
C77 C78 1.447(11)
C77 C96 1.479(9)
C78 C79 1.456(10)
C79 C80 1.391(10)
C79 C97 1.439(9)
C80 C100 1.452(9)
C81 C82 1.378(10)
C81 C100 1.434(11)
C82 C83 1.443(11)
C82 C102 1.447(10)
C83 C84 1.402(9)
C83 C104 1.413(11)
C84 C85 1.488(10)
C85 C86 1.331(11)
C86 C87 1.465(12)
C86 C105 1.466(10)
C87 C88 1.387(11)
C87 C107 1.454(11)
C88 C89 1.446(12)
C89 C90 1.365(12)
C90 C108 1.428(12)
C90 C91 1.491(14)
C91 C92 1.380(14)
C91 C110 1.482(12)
C92 C93 1.447(12)
C93 C94 1.406(11)
C94 C111 1.411(12)
C94 C95 1.447(12)
C95 C96 1.363(11)
C95 C113 1.476(10)
C96 C97 1.456(11)
C97 C98 1.412(9)
C98 C114 1.410(9)
C98 C99 1.424(10)
C99 C100 1.387(10)
C99 C101 1.461(9)
C101 C102 1.390(10)
C101 C115 1.438(9)
C102 C103 1.473(10)
C103 C117 1.365(10)
C103 C104 1.445(10)
C104 C105 1.417(11)
C105 C106 1.395(12)
C106 C118 1.414(10)
C106 C107 1.456(11)
C107 C108 1.386(13)
C108 C109 1.445(11)
C109 C119 1.396(11)
C109 C110 1.424(13)
C110 C111 1.404(12)
C111 C112 1.476(10)
C112 C120 1.338(10)
C112 C113 1.441(10)
C113 C114 1.395(10)
C114 C115 1.446(9)
C115 C116 1.399(9)
C116 C117 1.459(9)
C116 C120 1.463(10)
C117 C118 1.448(9)
C118 C119 1.403(11)
C119 C120 1.492(9)

loop_
_geom_torsion_atom_site_label_1
_geom_torsion_atom_site_label_2
_geom_torsion_atom_site_label_3
_geom_torsion_atom_site_label_4
_geom_torsion
C6 N1 C2 C3 177.0(7)
Mg1 N1 C2 C3 -3.5(10)
C6 N1 C2 C1 -0.7(11)
Mg1 N1 C2 C1 178.8(5)
N1 C2 C3 C4 -0.2(12)
C1 C2 C3 C4 177.5(7)
C16 N2 C4 C3 -176.1(8)
Mg1 N2 C4 C3 2.5(10)
C16 N2 C4 C5 1.8(11)
Mg1 N2 C4 C5 -179.7(6)
C2 C3 C4 N2 0.8(13)
C2 C3 C4 C5 -177.1(7)
C2 N1 C6 C7 -93.5(8)
Mg1 N1 C6 C7 86.9(7)
C2 N1 C6 C11 93.6(9)
Mg1 N1 C6 C11 -85.9(7)
C11 C6 C7 C8 -0.7(11)
N1 C6 C7 C8 -173.4(6)
C11 C6 C7 C12 179.1(7)
N1 C6 C7 C12 6.4(10)
C6 C7 C8 C9 0.9(11)
C12 C7 C8 C9 -178.9(8)
C7 C8 C9 C10 -0.2(15)
C8 C9 C10 C11 -0.7(18)
C7 C6 C11 C10 -0.1(12)
N1 C6 C11 C10 172.4(7)
C7 C6 C11 C14 -176.2(10)
N1 C6 C11 C14 -3.7(13)
C9 C10 C11 C6 0.8(15)
C9 C10 C11 C14 176.7(12)
C6 C7 C12 C13 -177.4(10)
C8 C7 C12 C13 2.4(13)
C6 C11 C14 C15 179.4(14)
C10 C11 C14 C15 4(2)
C4 N2 C16 C21 -103.6(9)
Mg1 N2 C16 C21 77.8(9)
C4 N2 C16 C17 86.4(10)
Mg1 N2 C16 C17 -92.2(8)
C21 C16 C17 C18 2.0(15)
N2 C16 C17 C18 171.2(10)
C21 C16 C17 C22 178.2(9)
N2 C16 C17 C22 -12.5(13)
C16 C17 C18 C19 -4(3)
C22 C17 C18 C19 -179.9(19)
C17 C18 C19 C20 6(4)
C18 C19 C20 C21 -5(3)
N2 C16 C21 C20 -171.6(8)
C17 C16 C21 C20 -2.2(14)
N2 C16 C21 C24 9.3(13)
C17 C16 C21 C24 178.8(9)
C19 C20 C21 C16 3.8(18)
C19 C20 C21 C24 -177.1(14)
C18 C17 C22 C23 -82.9(16)
C16 C17 C22 C23 101.4(12)
C16 C21 C24 C25 87.3(16)
C20 C21 C24 C25 -91.8(16)
C36 N3 C32 C33 172.8(6)
Mg2 N3 C32 C33 -2.9(9)
C36 N3 C32 C31 -7.1(9)
Mg2 N3 C32 C31 177.1(5)
N3 C32 C33 C34 0.3(12)
C31 C32 C33 C34 -179.7(7)
C46 N4 C34 C33 179.1(6)
Mg2 N4 C34 C33 0.2(9)
C46 N4 C34 C35 -1.3(10)
Mg2 N4 C34 C35 179.8(5)
C32 C33 C34 N4 1.3(12)
C32 C33 C34 C35 -178.3(7)
C32 N3 C36 C37 -82.2(8)
Mg2 N3 C36 C37 93.7(6)
C32 N3 C36 C41 105.4(7)
Mg2 N3 C36 C41 -78.7(7)
C41 C36 C37 C38 -1.5(10)
N3 C36 C37 C38 -173.6(6)
C41 C36 C37 C42 174.8(8)
N3 C36 C37 C42 2.7(11)
C36 C37 C38 C39 1.5(12)
C42 C37 C38 C39 -174.9(9)
C37 C38 C39 C40 -1.3(14)
C38 C39 C40 C41 1.1(14)
C37 C36 C41 C40 1.3(9)
N3 C36 C41 C40 173.4(6)
C37 C36 C41 C44 -178.5(7)
N3 C36 C41 C44 -6.5(9)
C39 C40 C41 C36 -1.0(11)
C39 C40 C41 C44 178.8(8)
C36 C37 C42 C43 -161(2)
C38 C37 C42 C43 16(2)
C36 C37 C42 C43A 145(2)
C38 C37 C42 C43A -38(2)
C36 C41 C44 C45 -95.6(11)
C40 C41 C44 C45 84.6(12)
C34 N4 C46 C47 97.7(7)
Mg2 N4 C46 C47 -83.3(6)
C34 N4 C46 C51 -90.0(7)
Mg2 N4 C46 C51 89.0(6)
C51 C46 C47 C48 -1.5(8)
N4 C46 C47 C48 170.6(5)
C51 C46 C47 C52 -179.9(6)
N4 C46 C47 C52 -7.9(8)
C46 C47 C48 C49 2.0(9)
C52 C47 C48 C49 -179.6(7)
C47 C48 C49 C50 -0.1(11)
C48 C49 C50 C51 -2.3(11)
C47 C46 C51 C50 -0.8(9)
N4 C46 C51 C50 -173.1(6)
C47 C46 C51 C54 180.0(6)
N4 C46 C51 C54 7.7(9)
C49 C50 C51 C46 2.7(10)
C49 C50 C51 C54 -178.1(7)
C46 C47 C52 C53 174.5(9)
C48 C47 C52 C53 -3.9(12)
C46 C47 C52 C53A -110.8(11)
C48 C47 C52 C53A 70.8(12)
C46 C51 C54 C55 -81.5(11)
C50 C51 C54 C55 99.3(11)
C65 C61 C62 C78 -141.4(6)
C66 C61 C62 C78 -2.5(9)
Mg1 C61 C62 C78 79.3(7)
C65 C61 C62 C63 4.1(6)
C66 C61 C62 C63 143.0(6)
Mg1 C61 C62 C63 -135.2(5)
C61 C62 C63 C75 -144.7(6)
C78 C62 C63 C75 2.0(9)
C61 C62 C63 C64 -2.1(7)
C78 C62 C63 C64 144.6(6)
C75 C63 C64 C65 141.4(6)
C62 C63 C64 C65 -0.8(7)
C75 C63 C64 C72 -0.8(8)
C62 C63 C64 C72 -143.0(6)
C63 C64 C65 C69 -143.3(6)
C72 C64 C65 C69 -0.3(8)
C63 C64 C65 C61 3.5(7)
C72 C64 C65 C61 146.4(5)
C62 C61 C65 C69 141.6(6)
C66 C61 C65 C69 2.8(9)
Mg1 C61 C65 C69 -77.9(6)
C62 C61 C65 C64 -4.7(6)
C66 C61 C65 C64 -143.5(6)
Mg1 C61 C65 C64 135.8(4)
C62 C61 C66 C67 -133.1(6)
C65 C61 C66 C67 0.4(9)
Mg1 C61 C66 C67 112.3(6)
C62 C61 C66 C80 -1.0(8)
C65 C61 C66 C80 132.5(6)
Mg1 C61 C66 C80 -115.6(6)
C62 C61 C66 Mg1 114.6(5)
C65 C61 C66 Mg1 -111.9(5)
C61 C66 C67 C68 -3.4(9)
C80 C66 C67 C68 -139.8(6)
Mg1 C66 C67 C68 82.0(7)
C61 C66 C67 C81 141.4(6)
C80 C66 C67 C81 5.0(7)
Mg1 C66 C67 C81 -133.2(5)
C66 C67 C68 C84 139.8(6)
C81 C67 C68 C84 -1.0(9)
C66 C67 C68 C69 3.1(9)
C81 C67 C68 C69 -137.7(6)
C64 C65 C69 C70 1.2(8)
C61 C65 C69 C70 -141.6(6)
C64 C65 C69 C68 139.7(6)
C61 C65 C69 C68 -3.1(9)
C67 C68 C69 C65 0.2(9)
C84 C68 C69 C65 -141.2(6)
C67 C68 C69 C70 142.8(6)
C84 C68 C69 C70 1.5(7)
C65 C69 C70 C71 -1.0(9)
C68 C69 C70 C71 -143.6(6)
C65 C69 C70 C85 141.9(6)
C68 C69 C70 C85 -0.7(7)
C69 C70 C71 C72 -0.2(9)
C85 C70 C71 C72 -139.6(6)
C69 C70 C71 C88 137.3(6)
C85 C70 C71 C88 -2.1(9)
C70 C71 C72 C64 1.1(9)
C88 C71 C72 C64 -140.4(6)
C70 C71 C72 C73 141.5(6)
C88 C71 C72 C73 -0.1(6)
C63 C64 C72 C71 137.3(6)
C65 C64 C72 C71 -0.8(8)
C63 C64 C72 C73 0.4(8)
C65 C64 C72 C73 -137.7(6)
C71 C72 C73 C74 -141.4(7)
C64 C72 C73 C74 0.5(9)
C71 C72 C73 C89 -0.5(7)
C64 C72 C73 C89 141.4(6)
C72 C73 C74 C75 -1.0(10)
C89 C73 C74 C75 -137.0(7)
C72 C73 C74 C92 138.2(7)
C89 C73 C74 C92 2.2(10)
C64 C63 C75 C74 0.4(9)
C62 C63 C75 C74 138.0(6)
C64 C63 C75 C76 -141.2(7)
C62 C63 C75 C76 -3.5(10)
C73 C74 C75 C63 0.5(9)
C92 C74 C75 C63 -142.8(6)
C73 C74 C75 C76 146.6(6)
C92 C74 C75 C76 3.2(7)
C63 C75 C76 C77 3.7(10)
C74 C75 C76 C77 -141.5(7)
C63 C75 C76 C93 140.6(7)
C74 C75 C76 C93 -4.6(7)
C63 C75 C76 Mg2 -100.6(7)
C74 C75 C76 Mg2 114.3(7)
C75 C76 C77 C78 -2.3(10)
C93 C76 C77 C78 -135.0(7)
Mg2 C76 C77 C78 121.3(5)
C75 C76 C77 C96 133.9(7)
C93 C76 C77 C96 1.1(9)
Mg2 C76 C77 C96 -102.6(5)
C75 C76 C77 Mg2 -123.6(8)
C93 C76 C77 Mg2 103.7(6)
C61 C62 C78 C77 141.4(6)
C63 C62 C78 C77 -0.6(8)
C61 C62 C78 C79 3.8(10)
C63 C62 C78 C79 -138.2(6)
C76 C77 C78 C62 0.8(9)
C96 C77 C78 C62 -140.5(6)
Mg2 C77 C78 C62 75.5(8)
C76 C77 C78 C79 141.9(6)
C96 C77 C78 C79 0.6(7)
Mg2 C77 C78 C79 -143.5(5)
C62 C78 C79 C80 -1.5(9)
C77 C78 C79 C80 -143.0(6)
C62 C78 C79 C97 141.4(6)
C77 C78 C79 C97 -0.1(7)
C97 C79 C80 C100 -0.3(9)
C78 C79 C80 C100 138.4(6)
C97 C79 C80 C66 -140.8(6)
C78 C79 C80 C66 -2.1(9)
C67 C66 C80 C79 139.8(6)
C61 C66 C80 C79 3.3(9)
Mg1 C66 C80 C79 -83.5(6)
C67 C66 C80 C100 -4.8(7)
C61 C66 C80 C100 -141.3(6)
Mg1 C66 C80 C100 132.0(5)
C68 C67 C81 C82 0.1(9)
C66 C67 C81 C82 -145.9(6)
C68 C67 C81 C100 142.5(6)
C66 C67 C81 C100 -3.4(7)
C100 C81 C82 C83 -137.9(7)
C67 C81 C82 C83 0.1(10)
C100 C81 C82 C102 2.1(9)
C67 C81 C82 C102 140.2(6)
C81 C82 C83 C84 0.7(10)
C102 C82 C83 C84 -143.5(6)
C81 C82 C83 C104 142.9(6)
C102 C82 C83 C104 -1.3(7)
C104 C83 C84 C68 -139.2(7)
C82 C83 C84 C68 -1.7(10)
C104 C83 C84 C85 1.4(9)
C82 C83 C84 C85 138.9(7)
C67 C68 C84 C83 1.8(10)
C69 C68 C84 C83 142.8(6)
C67 C68 C84 C85 -142.6(6)
C69 C68 C84 C85 -1.6(7)
C71 C70 C85 C86 2.6(9)
C69 C70 C85 C86 -141.6(6)
C71 C70 C85 C84 143.9(6)
C69 C70 C85 C84 -0.3(7)
C83 C84 C85 C86 -0.8(9)
C68 C84 C85 C86 144.3(6)
C83 C84 C85 C70 -143.9(6)
C68 C84 C85 C70 1.2(7)
C70 C85 C86 C87 -0.9(9)
C84 C85 C86 C87 -137.9(6)
C70 C85 C86 C105 135.4(8)
C84 C85 C86 C105 -1.6(10)
C85 C86 C87 C88 -1.2(9)
C105 C86 C87 C88 -144.2(6)
C85 C86 C87 C107 142.8(6)
C105 C86 C87 C107 -0.2(7)
C107 C87 C88 C71 -138.0(7)
C86 C87 C88 C71 1.6(10)
C107 C87 C88 C89 -1.9(10)
C86 C87 C88 C89 137.7(7)
C70 C71 C88 C87 0.1(10)
C72 C71 C88 C87 141.1(6)
C70 C71 C88 C89 -140.4(6)
C72 C71 C88 C89 0.6(7)
C87 C88 C89 C90 2.5(10)
C71 C88 C89 C90 143.7(6)
C87 C88 C89 C73 -142.1(6)
C71 C88 C89 C73 -0.9(7)
C74 C73 C89 C90 -1.7(10)
C72 C73 C89 C90 -143.0(7)
C74 C73 C89 C88 142.2(6)
C72 C73 C89 C88 0.9(7)
C88 C89 C90 C108 -3.0(11)
C73 C89 C90 C108 137.0(8)
C88 C89 C90 C91 -140.1(7)
C73 C89 C90 C91 -0.2(10)
C89 C90 C91 C92 1.6(10)
C108 C90 C91 C92 -141.9(7)
C89 C90 C91 C110 143.6(7)
C108 C90 C91 C110 0.2(8)
C110 C91 C92 C74 -137.8(8)
C90 C91 C92 C74 -1.1(11)
C110 C91 C92 C93 1.6(12)
C90 C91 C92 C93 138.3(7)
C73 C74 C92 C91 -0.8(10)
C75 C74 C92 C91 143.1(7)
C73 C74 C92 C93 -144.5(7)
C75 C74 C92 C93 -0.6(7)
C77 C76 C93 C94 -2.5(10)
C75 C76 C93 C94 -139.9(7)
Mg2 C76 C93 C94 90.8(7)
C77 C76 C93 C92 141.5(6)
C75 C76 C93 C92 4.1(7)
Mg2 C76 C93 C92 -125.2(5)
C91 C92 C93 C94 -1.0(11)
C74 C92 C93 C94 143.4(7)
C91 C92 C93 C76 -146.5(8)
C74 C92 C93 C76 -2.2(7)
C76 C93 C94 C111 139.9(8)
C92 C93 C94 C111 -0.3(11)
C76 C93 C94 C95 2.3(10)
C92 C93 C94 C95 -137.9(8)
C93 C94 C95 C96 -0.7(10)
C111 C94 C95 C96 -143.6(7)
C93 C94 C95 C113 143.3(7)
C111 C94 C95 C113 0.4(7)
C94 C95 C96 C97 138.2(7)
C113 C95 C96 C97 -2.1(9)
C94 C95 C96 C77 -0.6(9)
C113 C95 C96 C77 -140.9(6)
C76 C77 C96 C95 0.3(9)
C78 C77 C96 C95 142.1(6)
Mg2 C77 C96 C95 -67.4(7)
C76 C77 C96 C97 -142.6(6)
C78 C77 C96 C97 -0.9(7)
Mg2 C77 C96 C97 149.6(5)
C80 C79 C97 C98 -0.9(9)
C78 C79 C97 C98 -144.2(6)
C80 C79 C97 C96 142.8(6)
C78 C79 C97 C96 -0.5(6)
C95 C96 C97 C98 1.8(9)
C77 C96 C97 C98 144.8(6)
C95 C96 C97 C79 -142.2(6)
C77 C96 C97 C79 0.8(7)
C79 C97 C98 C114 138.3(6)
C96 C97 C98 C114 -1.1(8)
C79 C97 C98 C99 0.6(9)
C96 C97 C98 C99 -138.8(6)
C114 C98 C99 C100 -141.2(6)
C97 C98 C99 C100 1.0(9)
C114 C98 C99 C101 -0.2(6)
C97 C98 C99 C101 142.0(6)
C98 C99 C100 C81 137.2(6)
C101 C99 C100 C81 -0.2(8)
C98 C99 C100 C80 -2.3(9)
C101 C99 C100 C80 -139.7(6)
C82 C81 C100 C99 -1.1(9)
C67 C81 C100 C99 -143.0(6)
C82 C81 C100 C80 142.4(6)
C67 C81 C100 C80 0.5(7)
C79 C80 C100 C99 1.9(8)
C66 C80 C100 C99 147.1(6)
C79 C80 C100 C81 -142.6(6)
C66 C80 C100 C81 2.6(7)
C100 C99 C101 C102 0.5(8)
C98 C99 C101 C102 -142.4(6)
C100 C99 C101 C115 143.5(5)
C98 C99 C101 C115 0.7(6)
C115 C101 C102 C82 -137.6(6)
C99 C101 C102 C82 0.6(9)
C115 C101 C102 C103 -0.8(8)
C99 C101 C102 C103 137.3(6)
C81 C82 C102 C101 -1.9(9)
C83 C82 C102 C101 143.4(6)
C81 C82 C102 C103 -143.1(6)
C83 C82 C102 C103 2.2(7)
C101 C102 C103 C117 0.8(8)
C82 C102 C103 C117 142.2(6)
C101 C102 C103 C104 -143.6(6)
C82 C102 C103 C104 -2.2(7)
C84 C83 C104 C105 0.5(9)
C82 C83 C104 C105 -140.4(6)
C84 C83 C104 C103 140.8(6)
C82 C83 C104 C103 -0.1(7)
C117 C103 C104 C83 -142.3(6)
C102 C103 C104 C83 1.4(7)
C117 C103 C104 C105 -0.8(9)
C102 C103 C104 C105 142.9(6)
C83 C104 C105 C106 137.6(7)
C103 C104 C105 C106 0.4(9)
C83 C104 C105 C86 -2.8(9)
C103 C104 C105 C86 -140.1(6)
C85 C86 C105 C106 -140.9(7)
C87 C86 C105 C106 0.1(7)
C85 C86 C105 C104 3.5(11)
C87 C86 C105 C104 144.5(6)
C104 C105 C106 C118 -1.0(10)
C86 C105 C106 C118 142.2(7)
C104 C105 C106 C107 -143.2(6)
C86 C105 C106 C107 0.0(8)
C88 C87 C107 C108 1.7(10)
C86 C87 C107 C108 -142.1(7)
C88 C87 C107 C106 144.0(7)
C86 C87 C107 C106 0.2(7)
C105 C106 C107 C108 142.1(7)
C118 C106 C107 C108 -1.5(10)
C105 C106 C107 C87 -0.2(8)
C118 C106 C107 C87 -143.7(6)
C87 C107 C108 C90 -2.0(10)
C106 C107 C108 C90 -139.5(7)
C87 C107 C108 C109 139.4(7)
C106 C107 C108 C109 1.9(11)
C89 C90 C108 C107 2.7(11)
C91 C90 C108 C107 144.4(7)
C89 C90 C108 C109 -142.4(8)
C91 C90 C108 C109 -0.7(8)
C107 C108 C109 C119 -0.9(11)
C90 C108 C109 C119 143.1(8)
C107 C108 C109 C110 -143.1(8)
C90 C108 C109 C110 1.0(8)
C119 C109 C110 C111 -1.1(12)
C108 C109 C110 C111 139.8(7)
C119 C109 C110 C91 -141.8(7)
C108 C109 C110 C91 -0.9(8)
C92 C91 C110 C111 -1.0(12)
C90 C91 C110 C111 -142.1(7)
C92 C91 C110 C109 141.6(9)
C90 C91 C110 C109 0.4(8)
C109 C110 C111 C94 -137.3(8)
C91 C110 C111 C94 -0.3(11)
C109 C110 C111 C112 1.1(11)
C91 C110 C111 C112 138.2(7)
C93 C94 C111 C110 0.9(11)
C95 C94 C111 C110 142.4(7)
C93 C94 C111 C112 -140.5(7)
C95 C94 C111 C112 1.0(8)
C110 C111 C112 C120 0.4(10)
C94 C111 C112 C120 143.2(7)
C110 C111 C112 C113 -144.9(7)
C94 C111 C112 C113 -2.1(7)
C120 C112 C113 C114 -0.7(9)
C111 C112 C113 C114 144.2(6)
C120 C112 C113 C95 -142.6(6)
C111 C112 C113 C95 2.3(7)
C96 C95 C113 C114 1.9(9)
C94 C95 C113 C114 -143.1(6)
C96 C95 C113 C112 143.2(6)
C94 C95 C113 C112 -1.7(7)
C112 C113 C114 C98 -137.8(6)
C95 C113 C114 C98 -1.1(9)
C112 C113 C114 C115 0.7(8)
C95 C113 C114 C115 137.3(6)
C97 C98 C114 C113 0.8(8)
C99 C98 C114 C113 142.1(6)
C97 C98 C114 C115 -141.7(6)
C99 C98 C114 C115 -0.3(6)
C102 C101 C115 C116 1.3(8)
C99 C101 C115 C116 -141.8(5)
C102 C101 C115 C114 142.3(5)
C99 C101 C115 C114 -0.8(6)
C113 C114 C115 C116 -0.7(8)
C98 C114 C115 C116 141.7(6)
C113 C114 C115 C101 -141.6(6)
C98 C114 C115 C101 0.7(6)
C101 C115 C116 C117 -1.7(8)
C114 C115 C116 C117 -138.0(6)
C101 C115 C116 C120 137.0(6)
C114 C115 C116 C120 0.7(8)
C104 C103 C117 C118 1.8(9)
C102 C103 C117 C118 -137.1(6)
C104 C103 C117 C116 137.7(6)
C102 C103 C117 C116 -1.2(9)
C115 C116 C117 C103 1.7(8)
C120 C116 C117 C103 -140.9(6)
C115 C116 C117 C118 142.8(5)
C120 C116 C117 C118 0.2(6)
C105 C106 C118 C119 -138.7(7)
C107 C106 C118 C119 0.1(9)
C105 C106 C118 C117 2.0(10)
C107 C106 C118 C117 140.7(7)
C103 C117 C118 C119 141.9(6)
C116 C117 C118 C119 1.1(7)
C103 C117 C118 C106 -2.3(9)
C116 C117 C118 C106 -143.2(6)
C110 C109 C119 C118 136.8(8)
C108 C109 C119 C118 -0.5(11)
C110 C109 C119 C120 -0.3(10)
C108 C109 C119 C120 -137.6(7)
C106 C118 C119 C109 0.9(10)
C117 C118 C119 C109 -142.4(7)
C106 C118 C119 C120 141.4(6)
C117 C118 C119 C120 -1.9(7)
C113 C112 C120 C116 0.7(9)
C111 C112 C120 C116 -139.7(6)
C113 C112 C120 C119 138.5(6)
C111 C112 C120 C119 -1.8(10)
C115 C116 C120 C112 -0.7(8)
C117 C116 C120 C112 142.3(6)
C115 C116 C120 C119 -144.3(6)
C117 C116 C120 C119 -1.3(6)
C109 C119 C120 C112 1.8(10)
C118 C119 C120 C112 -140.9(7)
C109 C119 C120 C116 144.6(6)
C118 C119 C120 C116 1.9(7)
